data_4347364
loop_
_publ_author_name
'Roy, Dipak Kumar'
'Borthakur, Rosmita'
'Prakash, Rini'
'Bhattacharya, Somnath'
'Jagan, Rajamony'
'Ghosh, Sundargopal'

_publ_section_title
;
 Hypoelectronic 8-11-Vertex Irida- and Rhodaboranes.
;
_journal_issue 10
_journal_name_full 'Inorganic chemistry'
_journal_page_first 4764
_journal_page_last 4770
_journal_paper_doi 10.1021/acs.inorgchem.6b00076
_journal_volume 55
_journal_year 2016
_chemical_formula_sum 'C20 H39 B9 Rh2'
_chemical_formula_weight 582.62
_space_group_crystal_system monoclinic
_space_group_IT_number 14
_space_group_name_Hall '-P 2yn'
_space_group_name_H-M_alt 'P 1 21/n 1'
_atom_sites_solution_hydrogens geom
_audit_creation_method SHELXL-2014/7
_cell_angle_alpha 90
_cell_angle_beta 100.8626(12)
_cell_angle_gamma 90
_cell_formula_units_Z 4
_cell_length_a 8.5740(2)
_cell_length_b 14.7851(4)
_cell_length_c 21.0913(5)
_cell_measurement_reflns_used 3826
_cell_measurement_temperature 296(2)
_cell_measurement_theta_max 25.0
_cell_measurement_theta_min 2.8
_cell_volume 2625.78(11)
_computing_cell_refinement 'APEX2/SAINT (Bruker, 2004)'
_computing_data_collection 'APEX2 (Bruker, 2004)'
_computing_data_reduction 'SAINT/XPREP (Bruker, 2004)'
_computing_molecular_graphics 'ORTEP3 (Farrugia, 1997) and Mercury (Bruno et al., 2002)'
_computing_publication_material 'SHELXL-2014 (Sheldrick, 2014)'
_computing_structure_refinement 'SHELXL-2014 (Sheldrick, 2014)'
_computing_structure_solution 'SIR92 (Altornare et al., 1993)'
_diffrn_ambient_temperature 296(2)
_diffrn_measured_fraction_theta_full 1.000
_diffrn_measured_fraction_theta_max 1.000
_diffrn_measurement_device_type 'Bruker axs kappa apex2 CCD Diffractometer'
_diffrn_measurement_method '\w and \f scan'
_diffrn_radiation_type MoK\a
_diffrn_radiation_wavelength 0.71073
_diffrn_reflns_av_R_equivalents 0.0336
_diffrn_reflns_av_unetI/netI 0.0344
_diffrn_reflns_Laue_measured_fraction_full 1.000
_diffrn_reflns_Laue_measured_fraction_max 1.000
_diffrn_reflns_limit_h_max 10
_diffrn_reflns_limit_h_min -9
_diffrn_reflns_limit_k_max 14
_diffrn_reflns_limit_k_min -17
_diffrn_reflns_limit_l_max 21
_diffrn_reflns_limit_l_min -25
_diffrn_reflns_number 19642
_diffrn_reflns_point_group_measured_fraction_full 1.000
_diffrn_reflns_point_group_measured_fraction_max 1.000
_diffrn_reflns_theta_full 25.000
_diffrn_reflns_theta_max 25.000
_diffrn_reflns_theta_min 1.692
_diffrn_source 'Sealed tube'
_exptl_absorpt_coefficient_mu 1.263
_exptl_absorpt_correction_T_max 0.38
_exptl_absorpt_correction_T_min 0.21
_exptl_absorpt_correction_type multi-scan
_exptl_absorpt_process_details 'SADABS (Bruker, 1999)'
_exptl_crystal_colour red
_exptl_crystal_density_diffrn 1.474
_exptl_crystal_description block
_exptl_crystal_F_000 1176
_exptl_crystal_size_max 0.150
_exptl_crystal_size_mid 0.150
_exptl_crystal_size_min 0.100
_refine_diff_density_max 0.868
_refine_diff_density_min -0.426
_refine_diff_density_rms 0.088
_refine_ls_extinction_method none
_refine_ls_goodness_of_fit_ref 1.029
_refine_ls_hydrogen_treatment constr
_refine_ls_matrix_type full
_refine_ls_number_parameters 290
_refine_ls_number_reflns 4627
_refine_ls_number_restraints 0
_refine_ls_restrained_S_all 1.029
_refine_ls_R_factor_all 0.0510
_refine_ls_R_factor_gt 0.0372
_refine_ls_shift/su_max 0.001
_refine_ls_shift/su_mean 0.000
_refine_ls_structure_factor_coef Fsqd
_refine_ls_weighting_details 'w=1/[\s^2^(Fo^2^)+(0.0467P)^2^+2.8367P] where P=(Fo^2^+2Fc^2^)/3'
_refine_ls_weighting_scheme calc
_refine_ls_wR_factor_gt 0.0888
_refine_ls_wR_factor_ref 0.0961
_reflns_Friedel_coverage 0.000
_reflns_number_gt 3712
_reflns_number_total 4627
_reflns_threshold_expression 'I > 2\s(I)'
_cod_data_source_file ic6b00076_si_002.cif
_cod_data_source_block 9
_cod_original_sg_symbol_H-M 'P 21/n'
_cod_database_code 4347364
_shelx_shelxl_version_number 2014/7
_shelx_space_group_comment
;
The symmetry employed for this shelxl refinement is uniquely defined
by the following loop, which should always be used as a source of
symmetry information in preference to the above space-group names.
They are only intended as comments.
;
_shelx_estimated_absorpt_t_min 0.833
_shelx_estimated_absorpt_t_max 0.884

loop_
_space_group_symop_operation_xyz
'x, y, z'
'-x+1/2, y+1/2, -z+1/2'
'-x, -y, -z'
'x-1/2, -y-1/2, z-1/2'

loop_
_atom_site_label
_atom_site_type_symbol
_atom_site_fract_x
_atom_site_fract_y
_atom_site_fract_z
_atom_site_U_iso_or_equiv
_atom_site_adp_type
_atom_site_occupancy
_atom_site_site_symmetry_order
_atom_site_calc_flag
_atom_site_refinement_flags_posn
_atom_site_refinement_flags_adp
B1 B 0.6383(7) 0.7279(4) 0.3193(3) 0.0538(14) Uani 1 1 d . .
H1 H 0.7089 0.7737 0.2948 0.065 Uiso 1 1 calc R U
B2 B 0.7411(6) 0.6352(4) 0.3648(2) 0.0459(13) Uani 1 1 d . .
H2 H 0.8676 0.6166 0.3738 0.055 Uiso 1 1 calc R U
B3 B 0.5737(7) 0.5810(4) 0.3907(3) 0.0483(13) Uani 1 1 d . .
H3 H 0.5973 0.5183 0.4190 0.058 Uiso 1 1 calc R U
B4 B 0.3889(7) 0.5985(4) 0.3340(3) 0.0611(16) Uani 1 1 d . .
H4 H 0.3043 0.5430 0.3195 0.073 Uiso 1 1 calc R U
B5 B 0.3123(8) 0.7067(5) 0.3439(3) 0.076(2) Uani 1 1 d . .
H5 H 0.1841 0.7181 0.3282 0.091 Uiso 1 1 calc R U
B6 B 0.4124(9) 0.7581(6) 0.4126(4) 0.089(2) Uani 1 1 d . .
H6 H 0.3648 0.8034 0.4457 0.107 Uiso 1 1 calc R U
B7 B 0.4822(8) 0.7833(4) 0.3465(3) 0.0683(18) Uani 1 1 d . .
H7 H 0.4810 0.8559 0.3352 0.082 Uiso 1 1 calc R U
B8 B 0.4226(7) 0.6465(5) 0.4118(3) 0.0702(19) Uani 1 1 d . .
H8 H 0.3752 0.6147 0.4514 0.084 Uiso 1 1 calc R U
B9 B 0.4303(9) 0.6974(5) 0.2847(3) 0.080(2) Uani 1 1 d . .
H9 H 0.3745 0.7132 0.2345 0.096 Uiso 1 1 calc R U
C1 C 0.6752(6) 0.7820(4) 0.5279(2) 0.0618(15) Uani 1 1 d . .
C2 C 0.7699(6) 0.7012(4) 0.5326(2) 0.0553(13) Uani 1 1 d . .
C3 C 0.8928(5) 0.7153(3) 0.4975(2) 0.0508(12) Uani 1 1 d . .
C4 C 0.8714(6) 0.8028(3) 0.4687(2) 0.0523(12) Uani 1 1 d . .
C5 C 0.7383(6) 0.8437(4) 0.4873(3) 0.0606(14) Uani 1 1 d . .
C6 C 0.6819(9) 0.9384(4) 0.4705(4) 0.102(2) Uani 1 1 d . .
H6A H 0.7471 0.9804 0.4984 0.153 Uiso 1 1 calc R U
H6B H 0.5736 0.9443 0.4758 0.153 Uiso 1 1 calc R U
H6C H 0.6887 0.9509 0.4264 0.153 Uiso 1 1 calc R U
C7 C 0.5453(8) 0.7986(6) 0.5655(3) 0.111(3) Uani 1 1 d . .
H7A H 0.5913 0.8095 0.6100 0.166 Uiso 1 1 calc R U
H7B H 0.4774 0.7465 0.5624 0.166 Uiso 1 1 calc R U
H7C H 0.4843 0.8503 0.5481 0.166 Uiso 1 1 calc R U
C8 C 0.7478(8) 0.6215(5) 0.5728(3) 0.099(2) Uani 1 1 d . .
H8A H 0.8024 0.5704 0.5593 0.148 Uiso 1 1 calc R U
H8B H 0.6367 0.6080 0.5678 0.148 Uiso 1 1 calc R U
H8C H 0.7901 0.6346 0.6173 0.148 Uiso 1 1 calc R U
C9 C 1.0322(6) 0.6544(5) 0.4972(3) 0.0839(19) Uani 1 1 d . .
H9A H 1.1127 0.6667 0.5344 0.126 Uiso 1 1 calc R U
H9B H 1.0743 0.6649 0.4587 0.126 Uiso 1 1 calc R U
H9C H 0.9990 0.5925 0.4982 0.126 Uiso 1 1 calc R U
C10 C 0.9804(8) 0.8464(5) 0.4299(3) 0.090(2) Uani 1 1 d . .
H10A H 0.9193 0.8822 0.3961 0.135 Uiso 1 1 calc R U
H10B H 1.0369 0.8005 0.4113 0.135 Uiso 1 1 calc R U
H10C H 1.0548 0.8845 0.4574 0.135 Uiso 1 1 calc R U
C11 C 0.7405(7) 0.4727(4) 0.2620(2) 0.0635(15) Uani 1 1 d . .
C12 C 0.5772(8) 0.4456(3) 0.2493(3) 0.0652(15) Uani 1 1 d . .
C13 C 0.4960(6) 0.5026(4) 0.1998(2) 0.0603(14) Uani 1 1 d . .
C14 C 0.6076(7) 0.5648(4) 0.1837(2) 0.0561(13) Uani 1 1 d . .
C15 C 0.7581(6) 0.5457(4) 0.2222(3) 0.0589(13) Uani 1 1 d . .
C16 C 0.9121(8) 0.5901(5) 0.2173(4) 0.110(3) Uani 1 1 d . .
H16A H 0.8952 0.6538 0.2099 0.166 Uiso 1 1 calc R U
H16B H 0.9529 0.5641 0.1820 0.166 Uiso 1 1 calc R U
H16C H 0.9870 0.5811 0.2567 0.166 Uiso 1 1 calc R U
C17 C 0.8724(10) 0.4274(5) 0.3081(3) 0.132(4) Uani 1 1 d . .
H17A H 0.9306 0.3885 0.2844 0.198 Uiso 1 1 calc R U
H17B H 0.8285 0.3923 0.3387 0.198 Uiso 1 1 calc R U
H17C H 0.9424 0.4726 0.3304 0.198 Uiso 1 1 calc R U
C18 C 0.5036(12) 0.3672(5) 0.2785(4) 0.134(3) Uani 1 1 d . .
H18A H 0.5236 0.3123 0.2572 0.201 Uiso 1 1 calc R U
H18B H 0.3911 0.3765 0.2734 0.201 Uiso 1 1 calc R U
H18C H 0.5491 0.3629 0.3236 0.201 Uiso 1 1 calc R U
C19 C 0.3245(7) 0.4950(6) 0.1673(4) 0.121(3) Uani 1 1 d . .
H19A H 0.3156 0.4551 0.1309 0.181 Uiso 1 1 calc R U
H19B H 0.2849 0.5537 0.1529 0.181 Uiso 1 1 calc R U
H19C H 0.2635 0.4714 0.1973 0.181 Uiso 1 1 calc R U
C20 C 0.5785(10) 0.6354(5) 0.1314(3) 0.113(3) Uani 1 1 d . .
H20A H 0.6473 0.6862 0.1439 0.169 Uiso 1 1 calc R U
H20B H 0.4699 0.6549 0.1251 0.169 Uiso 1 1 calc R U
H20C H 0.5997 0.6102 0.0920 0.169 Uiso 1 1 calc R U
Rh1 Rh 0.65544(4) 0.72154(2) 0.42854(2) 0.04023(12) Uani 1 1 d . .
Rh2 Rh 0.59040(4) 0.58644(2) 0.28677(2) 0.04368(13) Uani 1 1 d . .

loop_
_atom_site_aniso_label
_atom_site_aniso_U_11
_atom_site_aniso_U_22
_atom_site_aniso_U_33
_atom_site_aniso_U_23
_atom_site_aniso_U_13
_atom_site_aniso_U_12
B1 0.062(4) 0.059(4) 0.040(3) 0.009(3) 0.011(3) 0.000(3)
B2 0.039(3) 0.055(3) 0.044(3) -0.009(2) 0.008(2) 0.004(2)
B3 0.049(3) 0.056(3) 0.039(3) -0.006(2) 0.008(2) -0.009(3)
B4 0.038(3) 0.079(4) 0.066(4) -0.015(3) 0.008(3) -0.008(3)
B5 0.053(4) 0.088(5) 0.079(5) -0.020(4) -0.003(3) 0.017(3)
B6 0.061(5) 0.106(6) 0.099(6) -0.013(5) 0.010(4) 0.022(4)
B7 0.074(5) 0.054(4) 0.072(4) 0.001(3) 0.000(3) 0.021(3)
B8 0.037(3) 0.116(6) 0.060(4) -0.016(4) 0.016(3) -0.004(3)
B9 0.071(5) 0.115(6) 0.049(4) -0.008(4) -0.001(3) 0.044(4)
C1 0.053(3) 0.094(4) 0.042(3) -0.024(3) 0.018(2) -0.007(3)
C2 0.053(3) 0.079(4) 0.032(2) 0.003(2) 0.005(2) -0.009(3)
C3 0.039(3) 0.071(3) 0.039(3) -0.006(2) -0.001(2) 0.000(2)
C4 0.044(3) 0.068(3) 0.045(3) -0.010(2) 0.009(2) -0.014(2)
C5 0.062(3) 0.058(3) 0.059(3) -0.020(3) 0.006(3) 0.001(3)
C6 0.120(6) 0.062(4) 0.117(6) -0.024(4) 0.003(5) 0.013(4)
C7 0.072(5) 0.193(8) 0.078(5) -0.042(5) 0.039(4) 0.004(5)
C8 0.095(5) 0.126(6) 0.070(4) 0.043(4) 0.001(4) -0.015(4)
C9 0.051(3) 0.115(5) 0.078(4) -0.016(4) -0.008(3) 0.023(3)
C10 0.089(5) 0.107(5) 0.079(4) -0.007(4) 0.032(4) -0.039(4)
C11 0.064(4) 0.073(4) 0.049(3) -0.015(3) 0.000(3) 0.030(3)
C12 0.096(5) 0.048(3) 0.061(3) -0.017(3) 0.037(3) -0.010(3)
C13 0.048(3) 0.073(4) 0.057(3) -0.029(3) 0.003(2) 0.001(3)
C14 0.070(4) 0.065(3) 0.033(2) -0.001(2) 0.010(2) 0.012(3)
C15 0.050(3) 0.075(4) 0.055(3) -0.018(3) 0.018(2) -0.007(3)
C16 0.077(5) 0.145(7) 0.123(6) -0.045(5) 0.054(5) -0.042(4)
C17 0.166(8) 0.143(7) 0.068(4) -0.025(4) -0.028(5) 0.102(6)
C18 0.222(10) 0.068(5) 0.139(7) -0.019(5) 0.102(7) -0.035(6)
C19 0.051(4) 0.168(8) 0.133(6) -0.081(6) -0.011(4) -0.001(4)
C20 0.162(8) 0.114(6) 0.063(4) 0.022(4) 0.025(4) 0.042(5)
Rh1 0.0379(2) 0.0469(2) 0.0361(2) -0.00230(15) 0.00768(15) 0.00428(15)
Rh2 0.0411(2) 0.0503(2) 0.0392(2) -0.00517(16) 0.00637(16) -0.00240(16)

loop_
_atom_type_symbol
_atom_type_description
_atom_type_scat_dispersion_real
_atom_type_scat_dispersion_imag
_atom_type_scat_source
C C 0.0033 0.0016 'International Tables Vol C Tables 4.2.6.8 and 6.1.1.4'
H H 0.0000 0.0000 'International Tables Vol C Tables 4.2.6.8 and 6.1.1.4'
B B 0.0013 0.0007 'International Tables Vol C Tables 4.2.6.8 and 6.1.1.4'
Rh Rh -1.1178 0.9187 'International Tables Vol C Tables 4.2.6.8 and 6.1.1.4'

loop_
_geom_angle_atom_site_label_1
_geom_angle_atom_site_label_2
_geom_angle_atom_site_label_3
_geom_angle
B7 B1 B2 120.5(4)
B7 B1 B9 60.3(4)
B2 B1 B9 111.3(4)
B7 B1 Rh2 115.7(4)
B2 B1 Rh2 59.4(2)
B9 B1 Rh2 62.6(3)
B7 B1 Rh1 66.3(3)
B2 B1 Rh1 60.0(2)
B9 B1 Rh1 105.2(3)
Rh2 B1 Rh1 104.3(2)
B7 B1 H1 112.8
B2 B1 H1 117.4
B9 B1 H1 122.6
Rh2 B1 H1 121.4
Rh1 B1 H1 124.3
B1 B2 B3 99.2(4)
B1 B2 Rh2 70.5(3)
B3 B2 Rh2 70.6(2)
B1 B2 Rh1 71.4(3)
B3 B2 Rh1 71.4(3)
Rh2 B2 Rh1 119.6(3)
B1 B2 H2 130.4
B3 B2 H2 130.3
Rh2 B2 H2 120.6
Rh1 B2 H2 119.8
B8 B3 B4 59.4(3)
B8 B3 B2 120.0(4)
B4 B3 B2 112.3(4)
B8 B3 Rh2 114.9(4)
B4 B3 Rh2 63.6(3)
B2 B3 Rh2 59.1(2)
B8 B3 Rh1 66.4(3)
B4 B3 Rh1 105.8(3)
B2 B3 Rh1 59.8(2)
Rh2 B3 Rh1 103.8(2)
B8 B3 H3 113.6
B4 B3 H3 121.8
B2 B3 H3 117.4
Rh2 B3 H3 121.7
Rh1 B3 H3 124.3
B5 B4 B8 61.4(4)
B5 B4 B3 110.5(4)
B8 B4 B3 58.2(3)
B5 B4 B9 57.9(4)
B8 B4 B9 100.9(5)
B3 B4 B9 104.2(4)
B5 B4 Rh2 118.8(4)
B8 B4 Rh2 117.3(4)
B3 B4 Rh2 67.5(3)
B9 B4 Rh2 63.6(3)
B5 B4 H4 118.1
B8 B4 H4 122.8
B3 B4 H4 121.6
B9 B4 H4 128.0
Rh2 B4 H4 110.7
B6 B5 B9 111.8(6)
B6 B5 B4 111.4(5)
B9 B5 B4 64.2(4)
B6 B5 B8 56.1(4)
B9 B5 B8 104.0(4)
B4 B5 B8 59.5(4)
B6 B5 B7 55.6(4)
B9 B5 B7 60.6(4)
B4 B5 B7 104.6(4)
B8 B5 B7 89.2(4)
B6 B5 H5 120.0
B9 B5 H5 118.3
B4 B5 H5 118.6
B8 B5 H5 131.5
B7 B5 H5 131.0
B8 B6 B7 100.8(6)
B8 B6 B5 64.4(5)
B7 B6 B5 66.0(5)
B8 B6 Rh1 72.2(3)
B7 B6 Rh1 72.0(4)
B5 B6 Rh1 110.0(5)
B8 B6 H6 129.8
B7 B6 H6 129.2
B5 B6 H6 128.2
Rh1 B6 H6 121.7
B6 B7 B1 126.0(5)
B6 B7 B9 111.6(6)
B1 B7 B9 62.5(4)
B6 B7 B5 58.5(4)
B1 B7 B5 110.6(4)
B9 B7 B5 57.5(4)
B6 B7 Rh1 63.5(3)
B1 B7 Rh1 68.2(3)
B9 B7 Rh1 107.8(3)
B5 B7 Rh1 100.2(4)
B6 B7 H7 114.2
B1 B7 H7 111.2
B9 B7 H7 122.5
B5 B7 H7 128.3
Rh1 B7 H7 122.7
B6 B8 B3 126.9(5)
B6 B8 B4 114.3(6)
B3 B8 B4 62.4(3)
B6 B8 B5 59.5(4)
B3 B8 B5 112.1(5)
B4 B8 B5 59.2(4)
B6 B8 Rh1 63.5(3)
B3 B8 Rh1 68.5(3)
B4 B8 Rh1 109.2(4)
B5 B8 Rh1 101.5(4)
B6 B8 H8 113.1
B3 B8 H8 110.8
B4 B8 H8 121.0
B5 B8 H8 127.0
Rh1 B8 H8 122.4
B5 B9 B7 62.0(4)
B5 B9 B1 110.0(4)
B7 B9 B1 57.2(4)
B5 B9 B4 57.9(4)
B7 B9 B4 101.2(4)
B1 B9 B4 103.9(4)
B5 B9 Rh2 120.0(5)
B7 B9 Rh2 116.9(4)
B1 B9 Rh2 67.1(3)
B4 B9 Rh2 64.9(3)
B5 B9 H9 117.6
B7 B9 H9 123.1
B1 B9 H9 122.6
B4 B9 H9 127.4
Rh2 B9 H9 110.1
C5 C1 C2 107.5(4)
C5 C1 C7 127.9(6)
C2 C1 C7 124.4(6)
C5 C1 Rh1 70.5(3)
C2 C1 Rh1 71.2(3)
C7 C1 Rh1 128.4(4)
C3 C2 C1 107.9(4)
C3 C2 C8 127.2(5)
C1 C2 C8 124.6(5)
C3 C2 Rh1 72.5(3)
C1 C2 Rh1 71.6(3)
C8 C2 Rh1 125.8(4)
C2 C3 C4 108.0(4)
C2 C3 C9 126.0(5)
C4 C3 C9 125.6(5)
C2 C3 Rh1 71.0(3)
C4 C3 Rh1 70.3(3)
C9 C3 Rh1 129.9(3)
C5 C4 C3 108.4(4)
C5 C4 C10 126.0(5)
C3 C4 C10 125.4(5)
C5 C4 Rh1 71.3(3)
C3 C4 Rh1 72.8(3)
C10 C4 Rh1 125.5(4)
C4 C5 C1 108.1(5)
C4 C5 C6 125.1(6)
C1 C5 C6 126.6(6)
C4 C5 Rh1 71.8(3)
C1 C5 Rh1 72.4(3)
C6 C5 Rh1 124.7(4)
C5 C6 H6A 109.5
C5 C6 H6B 109.5
H6A C6 H6B 109.5
C5 C6 H6C 109.5
H6A C6 H6C 109.5
H6B C6 H6C 109.5
C1 C7 H7A 109.5
C1 C7 H7B 109.5
H7A C7 H7B 109.5
C1 C7 H7C 109.5
H7A C7 H7C 109.5
H7B C7 H7C 109.5
C2 C8 H8A 109.5
C2 C8 H8B 109.5
H8A C8 H8B 109.5
C2 C8 H8C 109.5
H8A C8 H8C 109.5
H8B C8 H8C 109.5
C3 C9 H9A 109.5
C3 C9 H9B 109.5
H9A C9 H9B 109.5
C3 C9 H9C 109.5
H9A C9 H9C 109.5
H9B C9 H9C 109.5
C4 C10 H10A 109.5
C4 C10 H10B 109.5
H10A C10 H10B 109.5
C4 C10 H10C 109.5
H10A C10 H10C 109.5
H10B C10 H10C 109.5
C15 C11 C12 108.5(4)
C15 C11 C17 125.5(6)
C12 C11 C17 125.9(7)
C15 C11 Rh2 72.0(3)
C12 C11 Rh2 70.7(3)
C17 C11 Rh2 125.4(4)
C13 C12 C11 107.3(5)
C13 C12 C18 125.0(7)
C11 C12 C18 127.5(7)
C13 C12 Rh2 71.9(3)
C11 C12 Rh2 71.9(3)
C18 C12 Rh2 125.0(4)
C14 C13 C12 107.6(4)
C14 C13 C19 125.9(6)
C12 C13 C19 126.3(6)
C14 C13 Rh2 71.3(3)
C12 C13 Rh2 71.0(3)
C19 C13 Rh2 125.9(4)
C13 C14 C15 108.5(5)
C13 C14 C20 126.9(5)
C15 C14 C20 124.5(6)
C13 C14 Rh2 71.8(3)
C15 C14 Rh2 72.0(3)
C20 C14 Rh2 125.7(4)
C11 C15 C14 108.1(5)
C11 C15 C16 125.4(6)
C14 C15 C16 126.3(6)
C11 C15 Rh2 71.8(3)
C14 C15 Rh2 71.1(3)
C16 C15 Rh2 126.9(4)
C15 C16 H16A 109.5
C15 C16 H16B 109.5
H16A C16 H16B 109.5
C15 C16 H16C 109.5
H16A C16 H16C 109.5
H16B C16 H16C 109.5
C11 C17 H17A 109.5
C11 C17 H17B 109.5
H17A C17 H17B 109.5
C11 C17 H17C 109.5
H17A C17 H17C 109.5
H17B C17 H17C 109.5
C12 C18 H18A 109.5
C12 C18 H18B 109.5
H18A C18 H18B 109.5
C12 C18 H18C 109.5
H18A C18 H18C 109.5
H18B C18 H18C 109.5
C13 C19 H19A 109.5
C13 C19 H19B 109.5
H19A C19 H19B 109.5
C13 C19 H19C 109.5
H19A C19 H19C 109.5
H19B C19 H19C 109.5
C14 C20 H20A 109.5
C14 C20 H20B 109.5
H20A C20 H20B 109.5
C14 C20 H20C 109.5
H20A C20 H20C 109.5
H20B C20 H20C 109.5
B2 Rh1 B6 120.6(3)
B2 Rh1 C5 137.7(2)
B6 Rh1 C5 94.7(3)
B2 Rh1 C4 101.9(2)
B6 Rh1 C4 130.0(3)
C5 Rh1 C4 36.83(18)
B2 Rh1 C2 113.9(2)
B6 Rh1 C2 115.1(3)
C5 Rh1 C2 62.1(2)
C4 Rh1 C2 61.61(18)
B2 Rh1 B7 90.8(2)
B6 Rh1 B7 44.5(3)
C5 Rh1 B7 101.2(2)
C4 Rh1 B7 116.9(2)
C2 Rh1 B7 155.2(2)
B2 Rh1 B8 90.4(2)
B6 Rh1 B8 44.3(3)
C5 Rh1 B8 131.8(2)
C4 Rh1 B8 166.0(2)
C2 Rh1 B8 107.3(2)
B7 Rh1 B8 69.0(3)
B2 Rh1 C1 150.2(2)
B6 Rh1 C1 86.9(3)
C5 Rh1 C1 37.1(2)
C4 Rh1 C1 61.53(18)
C2 Rh1 C1 37.21(19)
B7 Rh1 C1 118.5(2)
B8 Rh1 C1 104.5(2)
B2 Rh1 C3 90.35(19)
B6 Rh1 C3 148.1(3)
C5 Rh1 C3 61.54(18)
C4 Rh1 C3 36.91(17)
C2 Rh1 C3 36.46(17)
B7 Rh1 C3 153.0(2)
B8 Rh1 C3 137.9(2)
C1 Rh1 C3 61.27(18)
B2 Rh1 B1 48.5(2)
B6 Rh1 B1 87.4(3)
C5 Rh1 B1 118.7(2)
C4 Rh1 B1 104.6(2)
C2 Rh1 B1 157.5(2)
B7 Rh1 B1 45.5(2)
B8 Rh1 B1 88.6(2)
C1 Rh1 B1 154.3(2)
C3 Rh1 B1 121.8(2)
B2 Rh1 B3 48.8(2)
B6 Rh1 B3 87.1(3)
C5 Rh1 B3 167.0(2)
C4 Rh1 B3 142.9(2)
C2 Rh1 B3 105.5(2)
B7 Rh1 B3 89.2(2)
B8 Rh1 B3 45.1(2)
C1 Rh1 B3 130.4(2)
C3 Rh1 B3 111.43(19)
B1 Rh1 B3 74.2(2)
B2 Rh2 B9 93.0(2)
B2 Rh2 B4 92.3(2)
B9 Rh2 B4 51.5(3)
B2 Rh2 B1 50.2(2)
B9 Rh2 B1 50.3(3)
B4 Rh2 B1 84.1(2)
B2 Rh2 C12 127.2(2)
B9 Rh2 C12 136.3(3)
B4 Rh2 C12 104.5(2)
B1 Rh2 C12 171.4(2)
B2 Rh2 B3 50.3(2)
B9 Rh2 B3 83.5(2)
B4 Rh2 B3 48.9(2)
B1 Rh2 B3 76.8(2)
C12 Rh2 B3 107.9(2)
B2 Rh2 C14 134.0(2)
B9 Rh2 C14 104.5(2)
B4 Rh2 C14 131.9(2)
B1 Rh2 C14 113.3(2)
C12 Rh2 C14 61.81(19)
B3 Rh2 C14 169.7(2)
B2 Rh2 C13 160.3(2)
B9 Rh2 C13 106.1(2)
B4 Rh2 C13 103.1(2)
B1 Rh2 C13 142.7(2)
C12 Rh2 C13 37.1(2)
B3 Rh2 C13 135.1(2)
C14 Rh2 C13 36.93(19)
B2 Rh2 C11 98.6(2)
B9 Rh2 C11 165.6(2)
B4 Rh2 C11 135.7(2)
B1 Rh2 C11 134.5(2)
C12 Rh2 C11 37.5(2)
B3 Rh2 C11 110.4(2)
C14 Rh2 C11 61.21(18)
C13 Rh2 C11 61.78(18)
B2 Rh2 C15 101.8(2)
B9 Rh2 C15 132.7(3)
B4 Rh2 C15 164.5(2)
B1 Rh2 C15 109.8(2)
C12 Rh2 C15 61.8(2)
B3 Rh2 C15 139.2(2)
C14 Rh2 C15 36.97(19)
C13 Rh2 C15 61.76(18)
C11 Rh2 C15 36.2(2)

loop_
_geom_bond_atom_site_label_1
_geom_bond_atom_site_label_2
_geom_bond_distance
B1 B7 1.755(9)
B1 B2 1.805(8)
B1 B9 1.851(9)
B1 Rh2 2.215(6)
B1 Rh1 2.283(5)
B1 H1 1.1000
B2 B3 1.816(8)
B2 Rh2 2.023(5)
B2 Rh1 2.087(5)
B2 H2 1.1000
B3 B8 1.741(9)
B3 B4 1.815(8)
B3 Rh2 2.225(5)
B3 Rh1 2.288(5)
B3 H3 1.1000
B4 B5 1.757(9)
B4 B8 1.762(9)
B4 B9 1.866(11)
B4 Rh2 2.157(6)
B4 H4 1.1000
B5 B6 1.715(10)
B5 B9 1.755(10)
B5 B8 1.796(10)
B5 B7 1.838(10)
B5 H5 1.1000
B6 B8 1.652(11)
B6 B7 1.660(11)
B6 Rh1 2.117(7)
B6 H6 1.1000
B7 B9 1.814(10)
B7 Rh1 2.251(6)
B7 H7 1.1000
B8 Rh1 2.253(6)
B8 H8 1.1000
B9 Rh2 2.135(6)
B9 H9 1.1000
C1 C5 1.427(8)
C1 C2 1.437(7)
C1 C7 1.504(7)
C1 Rh1 2.256(5)
C2 C3 1.414(7)
C2 C8 1.484(8)
C2 Rh1 2.250(4)
C3 C4 1.427(7)
C3 C9 1.497(7)
C3 Rh1 2.269(4)
C4 C5 1.411(7)
C4 C10 1.499(7)
C4 Rh1 2.236(4)
C5 C6 1.501(8)
C5 Rh1 2.230(5)
C6 H6A 0.9600
C6 H6B 0.9600
C6 H6C 0.9600
C7 H7A 0.9600
C7 H7B 0.9600
C7 H7C 0.9600
C8 H8A 0.9600
C8 H8B 0.9600
C8 H8C 0.9600
C9 H9A 0.9600
C9 H9B 0.9600
C9 H9C 0.9600
C10 H10A 0.9600
C10 H10B 0.9600
C10 H10C 0.9600
C11 C15 1.393(8)
C11 C12 1.433(8)
C11 C17 1.502(7)
C11 Rh2 2.238(5)
C12 C13 1.419(8)
C12 C18 1.505(8)
C12 Rh2 2.223(5)
C13 C14 1.414(7)
C13 C19 1.505(7)
C13 Rh2 2.235(5)
C14 C15 1.417(7)
C14 C20 1.505(8)
C14 Rh2 2.229(5)
C15 C16 1.496(7)
C15 Rh2 2.241(5)
C16 H16A 0.9600
C16 H16B 0.9600
C16 H16C 0.9600
C17 H17A 0.9600
C17 H17B 0.9600
C17 H17C 0.9600
C18 H18A 0.9600
C18 H18B 0.9600
C18 H18C 0.9600
C19 H19A 0.9600
C19 H19B 0.9600
C19 H19C 0.9600
C20 H20A 0.9600
C20 H20B 0.9600
C20 H20C 0.9600

loop_
_geom_torsion_atom_site_label_1
_geom_torsion_atom_site_label_2
_geom_torsion_atom_site_label_3
_geom_torsion_atom_site_label_4
_geom_torsion
B7 B1 B2 B3 38.1(5)
B9 B1 B2 B3 -29.1(5)
Rh2 B1 B2 B3 -65.5(3)
Rh1 B1 B2 B3 66.7(3)
B7 B1 B2 Rh2 103.6(5)
B9 B1 B2 Rh2 36.5(3)
Rh1 B1 B2 Rh2 132.2(2)
B7 B1 B2 Rh1 -28.6(4)
B9 B1 B2 Rh1 -95.8(4)
Rh2 B1 B2 Rh1 -132.2(2)
B1 B2 B3 B8 -37.4(5)
Rh2 B2 B3 B8 -102.7(4)
Rh1 B2 B3 B8 29.4(4)
B1 B2 B3 B4 29.1(5)
Rh2 B2 B3 B4 -36.3(3)
Rh1 B2 B3 B4 95.8(4)
B1 B2 B3 Rh2 65.4(3)
Rh1 B2 B3 Rh2 132.1(2)
B1 B2 B3 Rh1 -66.7(3)
Rh2 B2 B3 Rh1 -132.1(2)
B8 B3 B4 B5 33.5(5)
B2 B3 B4 B5 -79.1(5)
Rh2 B3 B4 B5 -113.6(5)
Rh1 B3 B4 B5 -15.8(5)
B2 B3 B4 B8 -112.7(5)
Rh2 B3 B4 B8 -147.2(4)
Rh1 B3 B4 B8 -49.3(4)
B8 B3 B4 B9 94.1(5)
B2 B3 B4 B9 -18.5(5)
Rh2 B3 B4 B9 -53.0(3)
Rh1 B3 B4 B9 44.8(4)
B8 B3 B4 Rh2 147.2(4)
B2 B3 B4 Rh2 34.5(3)
Rh1 B3 B4 Rh2 97.8(2)
B8 B4 B5 B6 21.9(5)
B3 B4 B5 B6 -10.4(7)
B9 B4 B5 B6 -104.7(6)
Rh2 B4 B5 B6 -85.3(6)
B8 B4 B5 B9 126.6(5)
B3 B4 B5 B9 94.3(5)
Rh2 B4 B5 B9 19.4(4)
B3 B4 B5 B8 -32.4(4)
B9 B4 B5 B8 -126.6(5)
Rh2 B4 B5 B8 -107.2(4)
B8 B4 B5 B7 80.2(5)
B3 B4 B5 B7 47.9(6)
B9 B4 B5 B7 -46.4(4)
Rh2 B4 B5 B7 -27.0(6)
B9 B5 B6 B8 -92.5(6)
B4 B5 B6 B8 -22.8(5)
B7 B5 B6 B8 -116.2(5)
B9 B5 B6 B7 23.6(5)
B4 B5 B6 B7 93.4(6)
B8 B5 B6 B7 116.2(5)
B9 B5 B6 Rh1 -34.9(7)
B4 B5 B6 Rh1 34.9(7)
B8 B5 B6 Rh1 57.7(4)
B7 B5 B6 Rh1 -58.5(4)
B8 B6 B7 B1 -38.2(8)
B5 B6 B7 B1 -93.7(6)
Rh1 B6 B7 B1 28.9(6)
B8 B6 B7 B9 32.7(6)
B5 B6 B7 B9 -22.8(5)
Rh1 B6 B7 B9 99.8(4)
B8 B6 B7 B5 55.5(4)
Rh1 B6 B7 B5 122.6(4)
B8 B6 B7 Rh1 -67.1(4)
B5 B6 B7 Rh1 -122.6(4)
B2 B1 B7 B6 -0.8(9)
B9 B1 B7 B6 97.7(7)
Rh2 B1 B7 B6 67.3(7)
Rh1 B1 B7 B6 -27.7(6)
B2 B1 B7 B9 -98.6(5)
Rh2 B1 B7 B9 -30.4(4)
Rh1 B1 B7 B9 -125.5(4)
B2 B1 B7 B5 -66.1(6)
B9 B1 B7 B5 32.4(4)
Rh2 B1 B7 B5 2.0(6)
Rh1 B1 B7 B5 -93.0(4)
B2 B1 B7 Rh1 26.9(4)
B9 B1 B7 Rh1 125.5(4)
Rh2 B1 B7 Rh1 95.0(3)
B9 B5 B7 B6 -154.7(5)
B4 B5 B7 B6 -106.2(5)
B8 B5 B7 B6 -48.1(4)
B6 B5 B7 B1 120.4(5)
B9 B5 B7 B1 -34.3(4)
B4 B5 B7 B1 14.1(6)
B8 B5 B7 B1 72.2(5)
B6 B5 B7 B9 154.7(5)
B4 B5 B7 B9 48.5(4)
B8 B5 B7 B9 106.6(4)
B6 B5 B7 Rh1 50.0(4)
B9 B5 B7 Rh1 -104.7(4)
B4 B5 B7 Rh1 -56.3(5)
B8 B5 B7 Rh1 1.8(4)
B7 B6 B8 B3 39.4(8)
B5 B6 B8 B3 96.0(6)
Rh1 B6 B8 B3 -27.5(6)
B7 B6 B8 B4 -33.3(6)
B5 B6 B8 B4 23.2(5)
Rh1 B6 B8 B4 -100.3(4)
B7 B6 B8 B5 -56.6(5)
Rh1 B6 B8 B5 -123.5(4)
B7 B6 B8 Rh1 66.9(4)
B5 B6 B8 Rh1 123.5(4)
B4 B3 B8 B6 -100.8(7)
B2 B3 B8 B6 -1.2(8)
Rh2 B3 B8 B6 -68.4(7)
Rh1 B3 B8 B6 26.4(5)
B2 B3 B8 B4 99.6(5)
Rh2 B3 B8 B4 32.4(4)
Rh1 B3 B8 B4 127.2(4)
B4 B3 B8 B5 -33.1(4)
B2 B3 B8 B5 66.5(6)
Rh2 B3 B8 B5 -0.8(6)
Rh1 B3 B8 B5 94.1(5)
B4 B3 B8 Rh1 -127.2(4)
B2 B3 B8 Rh1 -27.6(4)
Rh2 B3 B8 Rh1 -94.8(3)
B5 B4 B8 B6 -23.3(5)
B3 B4 B8 B6 120.5(6)
B9 B4 B8 B6 20.5(6)
Rh2 B4 B8 B6 86.2(6)
B5 B4 B8 B3 -143.9(5)
B9 B4 B8 B3 -100.1(4)
Rh2 B4 B8 B3 -34.3(4)
B3 B4 B8 B5 143.9(5)
B9 B4 B8 B5 43.8(4)
Rh2 B4 B8 B5 109.6(5)
B5 B4 B8 Rh1 -92.2(5)
B3 B4 B8 Rh1 51.7(3)
B9 B4 B8 Rh1 -48.4(5)
Rh2 B4 B8 Rh1 17.4(6)
B9 B5 B8 B6 107.1(6)
B4 B5 B8 B6 155.2(6)
B7 B5 B8 B6 47.8(4)
B6 B5 B8 B3 -120.9(6)
B9 B5 B8 B3 -13.8(7)
B4 B5 B8 B3 34.3(5)
B7 B5 B8 B3 -73.1(5)
B6 B5 B8 B4 -155.2(6)
B9 B5 B8 B4 -48.1(5)
B7 B5 B8 B4 -107.5(5)
B6 B5 B8 Rh1 -49.6(4)
B9 B5 B8 Rh1 57.5(5)
B4 B5 B8 Rh1 105.6(4)
B7 B5 B8 Rh1 -1.8(4)
B6 B5 B9 B7 -22.3(5)
B4 B5 B9 B7 -126.4(4)
B8 B5 B9 B7 -81.0(5)
B6 B5 B9 B1 9.8(7)
B4 B5 B9 B1 -94.3(5)
B8 B5 B9 B1 -48.8(6)
B7 B5 B9 B1 32.2(4)
B6 B5 B9 B4 104.1(6)
B8 B5 B9 B4 45.4(4)
B7 B5 B9 B4 126.4(4)
B6 B5 B9 Rh2 84.3(7)
B4 B5 B9 Rh2 -19.9(4)
B8 B5 B9 Rh2 25.6(7)
B7 B5 B9 Rh2 106.6(5)
B6 B7 B9 B5 23.1(5)
B1 B7 B9 B5 143.5(5)
Rh1 B7 B9 B5 90.9(4)
B6 B7 B9 B1 -120.4(5)
B5 B7 B9 B1 -143.5(5)
Rh1 B7 B9 B1 -52.6(4)
B6 B7 B9 B4 -21.0(6)
B1 B7 B9 B4 99.4(4)
B5 B7 B9 B4 -44.0(4)
Rh1 B7 B9 B4 46.9(5)
B6 B7 B9 Rh2 -88.3(6)
B1 B7 B9 Rh2 32.1(4)
B5 B7 B9 Rh2 -111.4(5)
Rh1 B7 B9 Rh2 -20.5(6)
B7 B1 B9 B5 -34.0(5)
B2 B1 B9 B5 79.9(6)
Rh2 B1 B9 B5 115.1(5)
Rh1 B1 B9 B5 16.6(6)
B2 B1 B9 B7 113.9(5)
Rh2 B1 B9 B7 149.1(4)
Rh1 B1 B9 B7 50.6(4)
B7 B1 B9 B4 -94.5(5)
B2 B1 B9 B4 19.4(5)
Rh2 B1 B9 B4 54.5(3)
Rh1 B1 B9 B4 -43.9(4)
B7 B1 B9 Rh2 -149.1(4)
B2 B1 B9 Rh2 -35.2(3)
Rh1 B1 B9 Rh2 -98.5(3)
B8 B4 B9 B5 -45.8(4)
B3 B4 B9 B5 -105.5(5)
Rh2 B4 B9 B5 -161.0(4)
B5 B4 B9 B7 46.4(4)
B8 B4 B9 B7 0.6(5)
B3 B4 B9 B7 -59.2(5)
Rh2 B4 B9 B7 -114.7(4)
B5 B4 B9 B1 105.1(5)
B8 B4 B9 B1 59.2(5)
B3 B4 B9 B1 -0.5(5)
Rh2 B4 B9 B1 -56.0(3)
B5 B4 B9 Rh2 161.0(4)
B8 B4 B9 Rh2 115.2(4)
B3 B4 B9 Rh2 55.5(3)
C5 C1 C2 C3 2.4(5)
C7 C1 C2 C3 -171.9(5)
Rh1 C1 C2 C3 63.9(3)
C5 C1 C2 C8 177.2(5)
C7 C1 C2 C8 2.9(8)
Rh1 C1 C2 C8 -121.3(5)
C5 C1 C2 Rh1 -61.5(3)
C7 C1 C2 Rh1 124.2(5)
C1 C2 C3 C4 -2.4(5)
C8 C2 C3 C4 -177.1(5)
Rh1 C2 C3 C4 60.9(3)
C1 C2 C3 C9 170.6(5)
C8 C2 C3 C9 -4.0(8)
Rh1 C2 C3 C9 -126.1(5)
C1 C2 C3 Rh1 -63.3(3)
C8 C2 C3 Rh1 122.0(5)
C2 C3 C4 C5 1.5(5)
C9 C3 C4 C5 -171.6(5)
Rh1 C3 C4 C5 62.9(3)
C2 C3 C4 C10 176.9(5)
C9 C3 C4 C10 3.8(8)
Rh1 C3 C4 C10 -121.8(5)
C2 C3 C4 Rh1 -61.3(3)
C9 C3 C4 Rh1 125.6(5)
C3 C4 C5 C1 0.0(5)
C10 C4 C5 C1 -175.4(5)
Rh1 C4 C5 C1 63.8(3)
C3 C4 C5 C6 176.1(5)
C10 C4 C5 C6 0.8(8)
Rh1 C4 C5 C6 -120.1(6)
C3 C4 C5 Rh1 -63.8(3)
C10 C4 C5 Rh1 120.8(5)
C2 C1 C5 C4 -1.5(5)
C7 C1 C5 C4 172.6(5)
Rh1 C1 C5 C4 -63.4(3)
C2 C1 C5 C6 -177.5(5)
C7 C1 C5 C6 -3.4(9)
Rh1 C1 C5 C6 120.5(6)
C2 C1 C5 Rh1 61.9(3)
C7 C1 C5 Rh1 -124.0(6)
C15 C11 C12 C13 1.2(6)
C17 C11 C12 C13 -176.0(5)
Rh2 C11 C12 C13 63.6(3)
C15 C11 C12 C18 177.0(5)
C17 C11 C12 C18 -0.2(9)
Rh2 C11 C12 C18 -120.6(6)
C15 C11 C12 Rh2 -62.4(4)
C17 C11 C12 Rh2 120.3(5)
C11 C12 C13 C14 -1.3(5)
C18 C12 C13 C14 -177.3(5)
Rh2 C12 C13 C14 62.2(3)
C11 C12 C13 C19 175.3(5)
C18 C12 C13 C19 -0.7(9)
Rh2 C12 C13 C19 -121.1(5)
C11 C12 C13 Rh2 -63.6(3)
C18 C12 C13 Rh2 120.5(6)
C12 C13 C14 C15 1.0(6)
C19 C13 C14 C15 -175.6(5)
Rh2 C13 C14 C15 63.0(3)
C12 C13 C14 C20 176.6(5)
C19 C13 C14 C20 -0.1(9)
Rh2 C13 C14 C20 -121.4(6)
C12 C13 C14 Rh2 -62.0(3)
C19 C13 C14 Rh2 121.3(5)
C12 C11 C15 C14 -0.6(6)
C17 C11 C15 C14 176.7(5)
Rh2 C11 C15 C14 -62.2(3)
C12 C11 C15 C16 -175.6(5)
C17 C11 C15 C16 1.6(9)
Rh2 C11 C15 C16 122.8(5)
C12 C11 C15 Rh2 61.6(3)
C17 C11 C15 Rh2 -121.1(5)
C13 C14 C15 C11 -0.3(6)
C20 C14 C15 C11 -176.0(5)
Rh2 C14 C15 C11 62.7(3)
C13 C14 C15 C16 174.7(5)
C20 C14 C15 C16 -1.0(9)
Rh2 C14 C15 C16 -122.4(6)
C13 C14 C15 Rh2 -62.9(3)
C20 C14 C15 Rh2 121.4(5)
